data_7006946
loop_
_publ_author_name
'Iwatsuki, Satoshi'
'Itou, Tomohiro'
'Ito, Hideaki'
'Mori, Hiroki'
'Uemura, Kuzuhiro'
'Yokomori, Yushinobu'
'Ishihara, Koji'
'Matsumoto, Kazuko'

_publ_section_title
;
 Isomerization reaction of head-to-head alpha-pyridonato-bridged
 ethylenediaminepalladium(II) binuclear complex, [Pd2(en)2(C5H4NO)2]2+,
 in aqueous solution.
;
_journal_issue 12
_journal_name_full 'Dalton transactions (Cambridge, England : 2003)'
_journal_page_first 1497
_journal_page_last 1504
_journal_paper_doi 10.1039/b515743a
_journal_year 2006
_chemical_formula_sum 'C14 H24 Cl2 N6 O10 Pd2'
_chemical_formula_weight 720.09
_chemical_name_systematic
;
?
;
_space_group_IT_number 14
_symmetry_cell_setting monoclinic
_symmetry_space_group_name_Hall '-P 2ybc'
_symmetry_space_group_name_H-M 'P 1 21/c 1'
_atom_sites_solution_hydrogens geom
_atom_sites_solution_primary direct
_atom_sites_solution_secondary difmap
_audit_creation_method SHELXL-97
_cell_angle_alpha 90.00
_cell_angle_beta 93.215(4)
_cell_angle_gamma 90.00
_cell_formula_units_Z 4
_cell_length_a 12.785(3)
_cell_length_b 8.6908(17)
_cell_length_c 21.083(4)
_cell_measurement_reflns_used 1005
_cell_measurement_temperature 120(2)
_cell_measurement_theta_max 27.453
_cell_measurement_theta_min 2.967
_cell_volume 2338.9(8)
_computing_cell_refinement 'Bruker XSCANS'
_computing_data_collection 'Bruker XSCANS'
_computing_data_reduction 'Bruker SHELXTL'
_computing_molecular_graphics 'Bruker SHELXTL'
_computing_publication_material 'Bruker SHELXTL'
_computing_structure_refinement 'SHELXL-97 (Sheldrick, 1997)'
_computing_structure_solution 'SHELXS-97 (Sheldrick, 1990)'
_diffrn_ambient_temperature 120(2)
_diffrn_detector_area_resol_mean 8.366
_diffrn_measured_fraction_theta_full 0.965
_diffrn_measured_fraction_theta_max 0.965
_diffrn_measurement_device_type 'Bruker P4'
_diffrn_measurement_method '\w scans'
_diffrn_radiation_monochromator graphite
_diffrn_radiation_source 'fine-focus sealed tube'
_diffrn_radiation_type MoK\a
_diffrn_radiation_wavelength 0.71073
_diffrn_reflns_av_R_equivalents 0.0368
_diffrn_reflns_av_sigmaI/netI 0.0519
_diffrn_reflns_limit_h_max 16
_diffrn_reflns_limit_h_min -15
_diffrn_reflns_limit_k_max 11
_diffrn_reflns_limit_k_min -10
_diffrn_reflns_limit_l_max 27
_diffrn_reflns_limit_l_min -24
_diffrn_reflns_number 13752
_diffrn_reflns_theta_full 27.52
_diffrn_reflns_theta_max 27.52
_diffrn_reflns_theta_min 1.60
_diffrn_standards_decay_% 0
_diffrn_standards_interval_time 588
_diffrn_standards_number 293
_exptl_absorpt_coefficient_mu 1.829
_exptl_absorpt_correction_T_max 0.7710
_exptl_absorpt_correction_T_min 0.3827
_exptl_absorpt_correction_type empirical
_exptl_absorpt_process_details 'SADABS; Sheldrick 1996'
_exptl_crystal_colour yellow
_exptl_crystal_density_diffrn 2.045
_exptl_crystal_density_method 'not measured'
_exptl_crystal_description block
_exptl_crystal_F_000 1424
_exptl_crystal_size_max 0.65
_exptl_crystal_size_mid 0.25
_exptl_crystal_size_min 0.15
_refine_diff_density_max 1.362
_refine_diff_density_min -0.772
_refine_diff_density_rms 0.179
_refine_ls_extinction_method none
_refine_ls_goodness_of_fit_ref 1.109
_refine_ls_hydrogen_treatment mixed
_refine_ls_matrix_type full
_refine_ls_number_parameters 307
_refine_ls_number_reflns 5206
_refine_ls_number_restraints 0
_refine_ls_restrained_S_all 1.109
_refine_ls_R_factor_all 0.0405
_refine_ls_R_factor_gt 0.0342
_refine_ls_shift/su_max 0.001
_refine_ls_shift/su_mean 0.000
_refine_ls_structure_factor_coef Fsqd
_refine_ls_weighting_details 'calc w=1/[\s^2^(Fo^2^)+(0.0548P)^2^+0.3563P] where P=(Fo^2^+2Fc^2^)/3'
_refine_ls_weighting_scheme calc
_refine_ls_wR_factor_gt 0.0978
_refine_ls_wR_factor_ref 0.1030
_reflns_number_gt 4499
_reflns_number_total 5206
_reflns_threshold_expression >2sigma(I)
_cod_data_source_file b515743a.txt
_cod_data_source_block HHPD2
_cod_depositor_comments
;
The following automatic conversions were performed:
'_symmetry_cell_setting' value 'Monoclinic' changed to 'monoclinic'
according to '/home/saulius/struct/CIF-dictionaries/cif_core.dic'
dictionary named 'cif_core.dic' version 2.4.1 from 2010-06-29.

Automatic conversion script
Id: cif_fix_enum 1527 2010-12-29 10:47:43Z saulius 
;
_cod_original_cell_volume 2339.0(8)
_cod_original_sg_symbol_H-M P2(1)/c
_cod_database_code 7006946

loop_
_symmetry_equiv_pos_as_xyz
'x, y, z'
'-x, y+1/2, -z+1/2'
'-x, -y, -z'
'x, -y-1/2, z-1/2'

loop_
_atom_site_label
_atom_site_type_symbol
_atom_site_fract_x
_atom_site_fract_y
_atom_site_fract_z
_atom_site_U_iso_or_equiv
_atom_site_adp_type
_atom_site_occupancy
_atom_site_symmetry_multiplicity
_atom_site_calc_flag
_atom_site_refinement_flags
_atom_site_disorder_assembly
_atom_site_disorder_group
Pd1 Pd 0.770312(18) 0.94535(3) 0.139061(10) 0.01358(9) Uani 1 1 d . . .
Pd2 Pd 0.563028(18) 0.95486(3) 0.065052(10) 0.01395(9) Uani 1 1 d . . .
Cl1 Cl 0.52944(6) 0.43342(8) 0.18415(4) 0.01728(17) Uani 1 1 d . . .
Cl2 Cl 0.89936(7) 0.32301(10) 0.31620(4) 0.0277(2) Uani 1 1 d . . .
O2 O 0.64559(17) 0.8181(3) 0.00908(10) 0.0209(5) Uani 1 1 d . . .
O1 O 0.63457(17) 1.1540(3) 0.03804(10) 0.0203(5) Uani 1 1 d . . .
N5 N 0.4570(2) 1.0664(3) 0.11567(13) 0.0180(6) Uani 1 1 d . . .
H5A H 0.4866 1.0922 0.1550 0.022 Uiso 1 1 calc R . .
H5B H 0.4363 1.1556 0.0951 0.022 Uiso 1 1 calc R . .
O3 O 0.5984(2) 0.5411(3) 0.15626(14) 0.0361(7) Uani 1 1 d . . .
O6 O 0.5831(2) 0.2904(3) 0.19488(12) 0.0282(6) Uani 1 1 d . . .
N2 N 0.81286(19) 0.8657(3) 0.05240(12) 0.0153(5) Uani 1 1 d . . .
O4 O 0.4385(2) 0.4124(3) 0.14169(12) 0.0303(6) Uani 1 1 d . . .
O8 O 0.8088(2) 0.3303(3) 0.27273(12) 0.0330(6) Uani 1 1 d . . .
N3 N 0.7379(2) 1.0168(3) 0.22808(12) 0.0189(6) Uani 1 1 d . . .
H3A H 0.7640 1.1141 0.2356 0.023 Uiso 1 1 calc R . .
H3B H 0.6666 1.0188 0.2323 0.023 Uiso 1 1 calc R . .
N1 N 0.7789(2) 1.1652(3) 0.10878(11) 0.0159(5) Uani 1 1 d . . .
O5 O 0.4964(2) 0.4934(4) 0.24316(12) 0.0398(7) Uani 1 1 d . . .
C13 C 0.3637(3) 0.9638(4) 0.12307(16) 0.0213(7) Uani 1 1 d . . .
H13A H 0.3157 0.9695 0.0846 0.026 Uiso 1 1 calc R . .
H13B H 0.3251 0.9967 0.1601 0.026 Uiso 1 1 calc R . .
C6 C 0.7453(2) 0.8131(3) 0.00563(14) 0.0177(6) Uani 1 1 d . . .
N6 N 0.4745(2) 0.7699(3) 0.08097(12) 0.0180(5) Uani 1 1 d . . .
H6A H 0.4357 0.7446 0.0444 0.022 Uiso 1 1 calc R . .
H6B H 0.5170 0.6877 0.0921 0.022 Uiso 1 1 calc R . .
C10 C 0.9173(3) 0.8602(4) 0.04442(15) 0.0219(7) Uani 1 1 d . . .
H10 H 0.9635 0.9011 0.0770 0.026 Uiso 1 1 calc R . .
N4 N 0.7871(2) 0.7339(3) 0.18248(12) 0.0203(6) Uani 1 1 d . . .
H4A H 0.7441 0.6633 0.1616 0.024 Uiso 1 1 calc R . .
H4B H 0.8552 0.7006 0.1808 0.024 Uiso 1 1 calc R . .
C14 C 0.4034(3) 0.8016(4) 0.13258(15) 0.0200(7) Uani 1 1 d . . .
H14A H 0.4415 0.7914 0.1745 0.024 Uiso 1 1 calc R . .
H14B H 0.3441 0.7280 0.1305 0.024 Uiso 1 1 calc R . .
C1 C 0.7150(2) 1.2273(4) 0.06226(14) 0.0176(6) Uani 1 1 d . . .
C4 C 0.8840(3) 1.3941(4) 0.11635(15) 0.0215(7) Uani 1 1 d . . .
H4 H 0.9401 1.4506 0.1366 0.026 Uiso 1 1 calc R . .
C3 C 0.8221(3) 1.4565(4) 0.06646(18) 0.0255(8) Uani 1 1 d . . .
H3 H 0.8377 1.5560 0.0508 0.031 Uiso 1 1 calc R . .
C5 C 0.8606(3) 1.2472(4) 0.13517(15) 0.0202(6) Uani 1 1 d . . .
H5 H 0.9036 1.2010 0.1681 0.024 Uiso 1 1 calc R . .
C9 C 0.9597(3) 0.7987(4) -0.00804(16) 0.0284(8) Uani 1 1 d . . .
H9 H 1.0334 0.7942 -0.0114 0.034 Uiso 1 1 calc R . .
C2 C 0.7389(3) 1.3761(4) 0.03973(16) 0.0236(7) Uani 1 1 d . . .
H2 H 0.6969 1.4202 0.0059 0.028 Uiso 1 1 calc R . .
C12 C 0.7592(3) 0.7465(4) 0.25002(15) 0.0259(7) Uani 1 1 d . . .
H12A H 0.7978 0.6682 0.2762 0.031 Uiso 1 1 calc R . .
H12B H 0.6832 0.7289 0.2533 0.031 Uiso 1 1 calc R . .
C7 C 0.7859(3) 0.7490(4) -0.04990(15) 0.0234(7) Uani 1 1 d . . .
H7 H 0.7391 0.7101 -0.0826 0.028 Uiso 1 1 calc R . .
O7 O 0.9480(3) 0.4701(4) 0.32181(18) 0.0611(11) Uani 1 1 d . . .
C11 C 0.7881(3) 0.9059(4) 0.27349(15) 0.0240(7) Uani 1 1 d . . .
H11A H 0.7629 0.9223 0.3165 0.029 Uiso 1 1 calc R . .
H11B H 0.8651 0.9192 0.2755 0.029 Uiso 1 1 calc R . .
C8 C 0.8905(3) 0.7426(4) -0.05671(16) 0.0273(7) Uani 1 1 d . . .
H8 H 0.9169 0.7003 -0.0942 0.033 Uiso 1 1 calc R . .
O10 O 0.9729(2) 0.2155(4) 0.29301(18) 0.0665(11) Uani 1 1 d . . .
O9 O 0.8688(3) 0.2722(5) 0.37612(15) 0.0730(13) Uani 1 1 d . . .

loop_
_atom_site_aniso_label
_atom_site_aniso_U_11
_atom_site_aniso_U_22
_atom_site_aniso_U_33
_atom_site_aniso_U_23
_atom_site_aniso_U_13
_atom_site_aniso_U_12
Pd1 0.01615(15) 0.01145(15) 0.01312(14) 0.00108(8) 0.00057(10) -0.00008(8)
Pd2 0.01587(15) 0.01159(15) 0.01432(15) -0.00018(8) 0.00032(10) -0.00012(8)
Cl1 0.0205(4) 0.0127(4) 0.0185(4) -0.0003(3) 0.0000(3) -0.0005(3)
Cl2 0.0228(4) 0.0278(5) 0.0320(4) -0.0070(3) -0.0029(3) -0.0017(3)
O2 0.0199(12) 0.0219(12) 0.0209(11) -0.0051(9) 0.0005(9) 0.0011(9)
O1 0.0229(12) 0.0182(12) 0.0193(11) 0.0056(9) -0.0032(9) -0.0059(9)
N5 0.0197(14) 0.0132(13) 0.0211(14) -0.0009(10) 0.0017(11) 0.0025(10)
O3 0.0243(14) 0.0299(16) 0.0537(18) 0.0185(12) -0.0014(13) -0.0055(11)
O6 0.0322(14) 0.0159(12) 0.0355(14) 0.0008(10) -0.0068(11) 0.0051(10)
N2 0.0166(13) 0.0117(13) 0.0179(12) 0.0015(10) 0.0020(10) 0.0018(10)
O4 0.0288(14) 0.0221(13) 0.0385(14) -0.0030(11) -0.0131(11) 0.0010(11)
O8 0.0272(13) 0.0399(16) 0.0312(14) -0.0115(12) -0.0052(11) 0.0015(12)
N3 0.0218(14) 0.0203(14) 0.0145(13) 0.0013(11) 0.0003(11) -0.0013(11)
N1 0.0170(13) 0.0146(13) 0.0164(12) -0.0009(10) 0.0017(10) 0.0004(10)
O5 0.0482(17) 0.0481(18) 0.0233(13) -0.0093(13) 0.0045(12) 0.0161(15)
C13 0.0235(17) 0.0159(16) 0.0251(17) 0.0026(12) 0.0064(14) 0.0004(12)
C6 0.0211(16) 0.0111(15) 0.0210(15) 0.0020(12) 0.0021(12) 0.0017(12)
N6 0.0204(13) 0.0154(13) 0.0183(12) -0.0004(10) 0.0005(10) -0.0018(10)
C10 0.0227(17) 0.0195(17) 0.0231(16) -0.0008(13) -0.0011(13) -0.0025(13)
N4 0.0215(14) 0.0176(14) 0.0217(13) 0.0047(11) -0.0008(11) 0.0008(11)
C14 0.0242(17) 0.0154(16) 0.0208(16) 0.0013(12) 0.0049(13) 0.0010(13)
C1 0.0208(15) 0.0136(15) 0.0187(15) -0.0005(12) 0.0041(12) 0.0004(12)
C4 0.0184(16) 0.0185(17) 0.0278(17) -0.0067(13) 0.0027(13) -0.0031(13)
C3 0.0303(19) 0.0118(17) 0.035(2) 0.0041(13) 0.0057(16) -0.0016(13)
C5 0.0199(15) 0.0180(16) 0.0230(15) -0.0052(13) 0.0018(13) 0.0007(13)
C9 0.0208(17) 0.033(2) 0.0323(19) -0.0061(15) 0.0086(15) -0.0007(14)
C2 0.0297(18) 0.0179(17) 0.0230(16) 0.0060(13) -0.0015(14) 0.0015(14)
C12 0.0310(19) 0.0246(19) 0.0224(17) 0.0097(14) 0.0030(14) 0.0010(15)
C7 0.0254(17) 0.0260(18) 0.0186(15) -0.0057(13) 0.0009(13) 0.0057(14)
O7 0.070(3) 0.0327(18) 0.076(2) 0.0029(16) -0.035(2) -0.0171(16)
C11 0.0284(18) 0.0298(19) 0.0136(15) 0.0042(13) -0.0012(13) -0.0017(15)
C8 0.0270(18) 0.032(2) 0.0236(17) -0.0044(15) 0.0052(14) 0.0029(15)
O10 0.0337(17) 0.075(3) 0.089(3) -0.038(2) -0.0113(17) 0.0197(17)
O9 0.0427(18) 0.131(4) 0.0439(18) 0.036(2) -0.0100(15) -0.024(2)

loop_
_atom_type_symbol
_atom_type_description
_atom_type_scat_dispersion_real
_atom_type_scat_dispersion_imag
_atom_type_scat_source
C C 0.0033 0.0016 'International Tables Vol C Tables 4.2.6.8 and 6.1.1.4'
H H 0.0000 0.0000 'International Tables Vol C Tables 4.2.6.8 and 6.1.1.4'
N N 0.0061 0.0033 'International Tables Vol C Tables 4.2.6.8 and 6.1.1.4'
O O 0.0106 0.0060 'International Tables Vol C Tables 4.2.6.8 and 6.1.1.4'
Cl Cl 0.1484 0.1585 'International Tables Vol C Tables 4.2.6.8 and 6.1.1.4'
Pd Pd -0.9988 1.0072 'International Tables Vol C Tables 4.2.6.8 and 6.1.1.4'

loop_
_geom_angle_atom_site_label_1
_geom_angle_atom_site_label_2
_geom_angle_atom_site_label_3
_geom_angle
_geom_angle_site_symmetry_1
_geom_angle_site_symmetry_3
_geom_angle_publ_flag
N1 Pd1 N3 91.18(10) . . ?
N1 Pd1 N2 90.89(10) . . ?
N3 Pd1 N2 175.73(10) . . ?
N1 Pd1 N4 168.20(10) . . ?
N3 Pd1 N4 83.34(11) . . ?
N2 Pd1 N4 93.94(10) . . ?
N1 Pd1 Pd2 82.63(7) . . ?
N3 Pd1 Pd2 104.52(8) . . ?
N2 Pd1 Pd2 79.46(7) . . ?
N4 Pd1 Pd2 108.83(8) . . ?
N6 Pd2 O2 86.81(10) . . ?
N6 Pd2 N5 83.94(11) . . ?
O2 Pd2 N5 169.10(10) . . ?
N6 Pd2 O1 170.66(10) . . ?
O2 Pd2 O1 94.51(9) . . ?
N5 Pd2 O1 93.70(10) . . ?
N6 Pd2 Pd1 112.41(8) . . ?
O2 Pd2 Pd1 79.15(6) . . ?
N5 Pd2 Pd1 109.75(8) . . ?
O1 Pd2 Pd1 76.89(6) . . ?
N6 Pd2 Pd2 94.49(7) . 3_675 ?
O2 Pd2 Pd2 84.14(6) . 3_675 ?
N5 Pd2 Pd2 90.83(8) . 3_675 ?
O1 Pd2 Pd2 76.48(6) . 3_675 ?
Pd1 Pd2 Pd2 147.165(13) . 3_675 ?
O6 Cl1 O5 109.90(16) . . ?
O6 Cl1 O3 109.33(16) . . ?
O5 Cl1 O3 109.67(19) . . ?
O6 Cl1 O4 110.57(15) . . ?
O5 Cl1 O4 108.58(17) . . ?
O3 Cl1 O4 108.77(16) . . ?
O9 Cl2 O7 110.3(2) . . ?
O9 Cl2 O10 108.7(3) . . ?
O7 Cl2 O10 108.8(2) . . ?
O9 Cl2 O8 109.29(18) . . ?
O7 Cl2 O8 110.25(18) . . ?
O10 Cl2 O8 109.39(17) . . ?
C6 O2 Pd2 127.5(2) . . ?
C1 O1 Pd2 131.60(19) . . ?
C13 N5 Pd2 109.25(19) . . ?
C13 N5 H5A 109.8 . . ?
Pd2 N5 H5A 109.8 . . ?
C13 N5 H5B 109.8 . . ?
Pd2 N5 H5B 109.8 . . ?
H5A N5 H5B 108.3 . . ?
C6 N2 C10 119.3(3) . . ?
C6 N2 Pd1 124.9(2) . . ?
C10 N2 Pd1 115.7(2) . . ?
C11 N3 Pd1 107.1(2) . . ?
C11 N3 H3A 110.3 . . ?
Pd1 N3 H3A 110.3 . . ?
C11 N3 H3B 110.3 . . ?
Pd1 N3 H3B 110.3 . . ?
H3A N3 H3B 108.6 . . ?
C1 N1 C5 120.4(3) . . ?
C1 N1 Pd1 124.4(2) . . ?
C5 N1 Pd1 114.9(2) . . ?
N5 C13 C14 107.8(3) . . ?
N5 C13 H13A 110.1 . . ?
C14 C13 H13A 110.1 . . ?
N5 C13 H13B 110.1 . . ?
C14 C13 H13B 110.1 . . ?
H13A C13 H13B 108.5 . . ?
O2 C6 N2 122.9(3) . . ?
O2 C6 C7 118.1(3) . . ?
N2 C6 C7 119.0(3) . . ?
C14 N6 Pd2 110.45(19) . . ?
C14 N6 H6A 109.6 . . ?
Pd2 N6 H6A 109.6 . . ?
C14 N6 H6B 109.6 . . ?
Pd2 N6 H6B 109.6 . . ?
H6A N6 H6B 108.1 . . ?
N2 C10 C9 123.5(3) . . ?
N2 C10 H10 118.2 . . ?
C9 C10 H10 118.2 . . ?
C12 N4 Pd1 109.5(2) . . ?
C12 N4 H4A 109.8 . . ?
Pd1 N4 H4A 109.8 . . ?
C12 N4 H4B 109.8 . . ?
Pd1 N4 H4B 109.8 . . ?
H4A N4 H4B 108.2 . . ?
N6 C14 C13 106.9(3) . . ?
N6 C14 H14A 110.3 . . ?
C13 C14 H14A 110.3 . . ?
N6 C14 H14B 110.3 . . ?
C13 C14 H14B 110.3 . . ?
H14A C14 H14B 108.6 . . ?
O1 C1 N1 121.7(3) . . ?
O1 C1 C2 120.0(3) . . ?
N1 C1 C2 118.4(3) . . ?
C5 C4 C3 117.2(3) . . ?
C5 C4 H4 121.4 . . ?
C3 C4 H4 121.4 . . ?
C2 C3 C4 120.6(3) . . ?
C2 C3 H3 119.7 . . ?
C4 C3 H3 119.7 . . ?
N1 C5 C4 123.0(3) . . ?
N1 C5 H5 118.5 . . ?
C4 C5 H5 118.5 . . ?
C10 C9 C8 117.7(3) . . ?
C10 C9 H9 121.1 . . ?
C8 C9 H9 121.1 . . ?
C3 C2 C1 120.4(3) . . ?
C3 C2 H2 119.8 . . ?
C1 C2 H2 119.8 . . ?
N4 C12 C11 108.2(3) . . ?
N4 C12 H12A 110.0 . . ?
C11 C12 H12A 110.0 . . ?
N4 C12 H12B 110.0 . . ?
C11 C12 H12B 110.0 . . ?
H12A C12 H12B 108.4 . . ?
C8 C7 C6 120.8(3) . . ?
C8 C7 H7 119.6 . . ?
C6 C7 H7 119.6 . . ?
N3 C11 C12 107.2(3) . . ?
N3 C11 H11A 110.3 . . ?
C12 C11 H11A 110.3 . . ?
N3 C11 H11B 110.3 . . ?
C12 C11 H11B 110.3 . . ?
H11A C11 H11B 108.5 . . ?
C7 C8 C9 119.6(3) . . ?
C7 C8 H8 120.2 . . ?
C9 C8 H8 120.2 . . ?

loop_
_geom_bond_atom_site_label_1
_geom_bond_atom_site_label_2
_geom_bond_distance
_geom_bond_site_symmetry_2
_geom_bond_publ_flag
Pd1 N1 2.019(3) . ?
Pd1 N3 2.041(3) . ?
Pd1 N2 2.055(2) . ?
Pd1 N4 2.059(3) . ?
Pd1 Pd2 3.0002(6) . ?
Pd2 N6 2.005(3) . ?
Pd2 O2 2.015(2) . ?
Pd2 N5 2.019(3) . ?
Pd2 O1 2.053(2) . ?
Pd2 Pd2 3.2002(7) 3_675 ?
Cl1 O6 1.432(2) . ?
Cl1 O5 1.434(3) . ?
Cl1 O3 1.434(3) . ?
Cl1 O4 1.438(2) . ?
Cl2 O9 1.414(3) . ?
Cl2 O7 1.424(3) . ?
Cl2 O10 1.431(3) . ?
Cl2 O8 1.437(2) . ?
O2 C6 1.282(4) . ?
O1 C1 1.291(4) . ?
N5 C13 1.504(4) . ?
N5 H5A 0.9200 . ?
N5 H5B 0.9200 . ?
N2 C6 1.353(4) . ?
N2 C10 1.356(4) . ?
N3 C11 1.480(4) . ?
N3 H3A 0.9200 . ?
N3 H3B 0.9200 . ?
N1 C1 1.353(4) . ?
N1 C5 1.358(4) . ?
C13 C14 1.507(4) . ?
C13 H13A 0.9900 . ?
C13 H13B 0.9900 . ?
C6 C7 1.421(4) . ?
N6 C14 1.482(4) . ?
N6 H6A 0.9200 . ?
N6 H6B 0.9200 . ?
C10 C9 1.367(5) . ?
C10 H10 0.9500 . ?
N4 C12 1.491(4) . ?
N4 H4A 0.9200 . ?
N4 H4B 0.9200 . ?
C14 H14A 0.9900 . ?
C14 H14B 0.9900 . ?
C1 C2 1.416(4) . ?
C4 C5 1.375(5) . ?
C4 C3 1.391(5) . ?
C4 H4 0.9500 . ?
C3 C2 1.368(5) . ?
C3 H3 0.9500 . ?
C5 H5 0.9500 . ?
C9 C8 1.404(5) . ?
C9 H9 0.9500 . ?
C2 H2 0.9500 . ?
C12 C11 1.510(5) . ?
C12 H12A 0.9900 . ?
C12 H12B 0.9900 . ?
C7 C8 1.354(5) . ?
C7 H7 0.9500 . ?
C11 H11A 0.9900 . ?
C11 H11B 0.9900 . ?
C8 H8 0.9500 . ?
